data_7061240
loop_
_publ_author_name
'Kumah, Robert T.'
'Vijayan, Paranthaman'
'Ojwach, Stephen O.'

_publ_section_title
;
 Carboxamide carbonyl-ruthenium(ii) complexes: detailed structural and
 mechanistic studies in the transfer hydrogenation of ketones
;
_journal_issue 7
_journal_name_full 'New Journal of Chemistry'
_journal_page_first 3146
_journal_page_last 3155
_journal_paper_doi 10.1039/D1NJ05657C
_journal_volume 46
_journal_year 2022
_chemical_formula_moiety 'C14 H7 Cl2 N4 O3 Ru S, C2 H3 N'
_chemical_formula_sum 'C16 H10 Cl2 N5 O3 Ru S'
_chemical_formula_weight 524.32
_space_group_crystal_system monoclinic
_space_group_IT_number 14
_space_group_name_Hall '-P 2yn'
_space_group_name_H-M_alt 'P 1 21/n 1'
_atom_sites_solution_hydrogens geom
_atom_sites_solution_primary direct
_audit_creation_date 2021-05-18
_audit_creation_method
;
Olex2 1.3
(compiled 2020.11.12 svn.r5f609507 for OlexSys, GUI svn.r6272)
;
_audit_update_record
;
2021-05-28 deposited with the CCDC.	2022-01-25 downloaded from the CCDC.
;
_cell_angle_alpha 90
_cell_angle_beta 97.071(3)
_cell_angle_gamma 90
_cell_formula_units_Z 4
_cell_length_a 8.7777(7)
_cell_length_b 10.4016(7)
_cell_length_c 20.9559(14)
_cell_measurement_reflns_used 9978
_cell_measurement_temperature 100(2)
_cell_measurement_theta_max 28.13
_cell_measurement_theta_min 2.77
_cell_volume 1898.8(2)
_computing_molecular_graphics 'Olex2 1.3 (Dolomanov et al., 2009)'
_computing_publication_material 'Olex2 1.3 (Dolomanov et al., 2009)'
_computing_structure_refinement 'SHELXL 2016/6 (Sheldrick, 2015)'
_computing_structure_solution 'SHELXS  (Sheldrick, 2008)'
_diffrn_ambient_temperature 99.95
_diffrn_detector 'Bruker APEX2 area detector'
_diffrn_detector_area_resol_mean 7.9
_diffrn_detector_type 'CCD area detector'
_diffrn_measured_fraction_theta_full 0.955
_diffrn_measured_fraction_theta_max 0.956
_diffrn_measurement_device 'three-circle diffractometer'
_diffrn_measurement_device_type 'Bruker SMART APEX2 area detector'
_diffrn_measurement_method '\w and \f scans'
_diffrn_radiation_monochromator 'mirror optics'
_diffrn_radiation_probe x-ray
_diffrn_radiation_type MoK\a
_diffrn_radiation_wavelength 0.71073
_diffrn_reflns_av_R_equivalents 0.0408
_diffrn_reflns_av_unetI/netI 0.0325
_diffrn_reflns_Laue_measured_fraction_full 0.955
_diffrn_reflns_Laue_measured_fraction_max 0.956
_diffrn_reflns_limit_h_max 7
_diffrn_reflns_limit_h_min -11
_diffrn_reflns_limit_k_max 13
_diffrn_reflns_limit_k_min -13
_diffrn_reflns_limit_l_max 27
_diffrn_reflns_limit_l_min -27
_diffrn_reflns_number 30210
_diffrn_reflns_point_group_measured_fraction_full 0.955
_diffrn_reflns_point_group_measured_fraction_max 0.956
_diffrn_reflns_theta_full 25.242
_diffrn_reflns_theta_max 28.164
_diffrn_reflns_theta_min 1.958
_diffrn_source 'microfocus sealed X-ray tube'
_diffrn_source_type 'Incoatec I\ms'
_exptl_absorpt_coefficient_mu 1.246
_exptl_absorpt_correction_T_max 0.864
_exptl_absorpt_correction_T_min 0.779
_exptl_absorpt_correction_type multi-scan
_exptl_absorpt_process_details 'SADABS (Bruker)'
_exptl_crystal_colour orange
_exptl_crystal_colour_primary orange
_exptl_crystal_density_diffrn 1.834
_exptl_crystal_description block
_exptl_crystal_F_000 1036
_exptl_crystal_size_max 0.2
_exptl_crystal_size_mid 0.1
_exptl_crystal_size_min 0.1
_refine_diff_density_max 1.227
_refine_diff_density_min -0.750
_refine_diff_density_rms 0.124
_refine_ls_extinction_method none
_refine_ls_goodness_of_fit_ref 1.092
_refine_ls_hydrogen_treatment constr
_refine_ls_matrix_type full
_refine_ls_number_parameters 254
_refine_ls_number_reflns 4447
_refine_ls_number_restraints 0
_refine_ls_restrained_S_all 1.092
_refine_ls_R_factor_all 0.0413
_refine_ls_R_factor_gt 0.0353
_refine_ls_shift/su_max 0.001
_refine_ls_shift/su_mean 0.000
_refine_ls_structure_factor_coef Fsqd
_refine_ls_weighting_details 'w=1/[\s^2^(Fo^2^)+(0.0353P)^2^+5.4791P] where P=(Fo^2^+2Fc^2^)/3'
_refine_ls_weighting_scheme calc
_refine_ls_wR_factor_gt 0.0885
_refine_ls_wR_factor_ref 0.0921
_reflns_Friedel_coverage 0.000
_reflns_number_gt 4061
_reflns_number_total 4447
_reflns_threshold_expression 'I > 2\s(I)'
_cod_data_source_file d1nj05657c2.cif
_cod_data_source_block Ru5
_cod_depositor_comments 'Adding full bibliography for 7061239--7061241.cif.'
_cod_database_code 7061240
_shelx_shelxl_version_number 2016/6
_shelx_space_group_comment
;
The symmetry employed for this shelxl refinement is uniquely defined
by the following loop, which should always be used as a source of
symmetry information in preference to the above space-group names.
They are only intended as comments.
;
_shelx_estimated_absorpt_t_max 0.886
_shelx_estimated_absorpt_t_min 0.789
_olex2_refinement_description
;
1. Fixed Uiso
 At 1.2 times of:
  All C(H) groups
 At 1.5 times of:
  All C(H,H,H) groups
2.a Aromatic/amide H refined with riding coordinates:
 C1(H1), C2(H2), C3(H3), C8(H8), C9(H9), C10(H10), C11(H11)
2.b Idealised Me refined as rotating group:
 C15(H15A,H15B,H15C)
;
_olex2_submission_special_instructions 'No special instructions were received'

loop_
_space_group_symop_operation_xyz
'x, y, z'
'-x+1/2, y+1/2, -z+1/2'
'-x, -y, -z'
'x-1/2, -y-1/2, z-1/2'

loop_
_atom_site_label
_atom_site_type_symbol
_atom_site_fract_x
_atom_site_fract_y
_atom_site_fract_z
_atom_site_U_iso_or_equiv
_atom_site_adp_type
_atom_site_occupancy
_atom_site_site_symmetry_order
_atom_site_calc_flag
_atom_site_refinement_flags_posn
_atom_site_refinement_flags_adp
_atom_site_refinement_flags_occupancy
_atom_site_disorder_assembly
_atom_site_disorder_group
Ru1 Ru 0.46473(3) 0.74839(2) 0.16696(2) 0.01335(8) Uani 1 1 d . . . . .
Cl1 Cl 0.30333(9) 0.92767(7) 0.13333(3) 0.01965(15) Uani 1 1 d . . . . .
Cl2 Cl 0.63543(9) 0.57089(7) 0.19088(3) 0.01941(15) Uani 1 1 d . . . . .
S1 S 0.30406(9) 0.59524(6) -0.04734(3) 0.01508(14) Uani 1 1 d . . . . .
O1 O 0.4900(3) 0.7883(2) -0.02924(9) 0.0188(4) Uani 1 1 d . . . . .
O2 O 0.5380(3) 0.8456(3) 0.30238(10) 0.0298(5) Uani 1 1 d . . . . .
O3 O 0.1842(3) 0.6207(2) 0.20950(10) 0.0257(5) Uani 1 1 d . . . . .
N1 N 0.6444(3) 0.8516(2) 0.13173(10) 0.0142(5) Uani 1 1 d . . . . .
N2 N 0.4423(3) 0.6965(2) 0.06674(10) 0.0135(5) Uani 1 1 d . . . . .
N3 N 0.2936(3) 0.5098(2) 0.06666(11) 0.0163(5) Uani 1 1 d . . . . .
N4 N 0.8361(3) 1.0147(2) 0.07169(12) 0.0216(5) Uani 1 1 d . . . . .
C1 C 0.7616(4) 0.9138(3) 0.16555(13) 0.0189(6) Uani 1 1 d . . . . .
H1 H 0.779665 0.903161 0.210881 0.023 Uiso 1 1 calc R U . . .
C2 C 0.8567(4) 0.9936(3) 0.13500(14) 0.0222(6) Uani 1 1 d . . . . .
H2 H 0.940006 1.034820 0.160195 0.027 Uiso 1 1 calc R U . . .
C3 C 0.7221(4) 0.9487(3) 0.03820(13) 0.0175(6) Uani 1 1 d . . . . .
H3 H 0.705155 0.958948 -0.007164 0.021 Uiso 1 1 calc R U . . .
C4 C 0.6277(3) 0.8659(3) 0.06741(12) 0.0141(5) Uani 1 1 d . . . . .
C5 C 0.5112(3) 0.7826(3) 0.02930(12) 0.0137(5) Uani 1 1 d . . . . .
C6 C 0.3534(3) 0.6056(3) 0.03554(12) 0.0132(5) Uani 1 1 d . . . . .
C7 C 0.1918(4) 0.4599(3) -0.03704(13) 0.0154(5) Uani 1 1 d . . . . .
C8 C 0.0987(4) 0.3918(3) -0.08429(14) 0.0190(6) Uani 1 1 d . . . . .
H8 H 0.092743 0.415270 -0.128332 0.023 Uiso 1 1 calc R U . . .
C9 C 0.0151(4) 0.2884(3) -0.06479(15) 0.0200(6) Uani 1 1 d . . . . .
H9 H -0.049985 0.241166 -0.095944 0.024 Uiso 1 1 calc R U . . .
C10 C 0.0255(4) 0.2531(3) -0.00019(16) 0.0219(6) Uani 1 1 d . . . . .
H10 H -0.031316 0.181230 0.011872 0.026 Uiso 1 1 calc R U . . .
C11 C 0.1177(4) 0.3215(3) 0.04690(14) 0.0204(6) Uani 1 1 d . . . . .
H11 H 0.124737 0.297591 0.090923 0.024 Uiso 1 1 calc R U . . .
C12 C 0.1989(4) 0.4259(3) 0.02723(13) 0.0160(5) Uani 1 1 d . . . . .
C13 C 0.2902(4) 0.6643(3) 0.19321(12) 0.0181(6) Uani 1 1 d . . . . .
C14 C 0.5081(4) 0.8099(3) 0.25161(14) 0.0207(6) Uani 1 1 d . . . . .
N5 N 0.3352(4) 0.3535(3) 0.18479(15) 0.0352(7) Uani 1 1 d . . . . .
C15 C 0.5612(4) 0.1938(3) 0.18471(16) 0.0280(7) Uani 1 1 d . . . . .
H15A H 0.522393 0.111264 0.166977 0.042 Uiso 1 1 calc R U . . .
H15B H 0.610937 0.181188 0.228750 0.042 Uiso 1 1 calc R U . . .
H15C H 0.635792 0.228633 0.158125 0.042 Uiso 1 1 calc R U . . .
C16 C 0.4350(4) 0.2829(3) 0.18514(15) 0.0258(7) Uani 1 1 d . . . . .

loop_
_atom_site_aniso_label
_atom_site_aniso_U_11
_atom_site_aniso_U_22
_atom_site_aniso_U_33
_atom_site_aniso_U_23
_atom_site_aniso_U_13
_atom_site_aniso_U_12
Ru1 0.01378(14) 0.01417(12) 0.01225(12) -0.00033(7) 0.00218(8) -0.00101(8)
Cl1 0.0175(4) 0.0169(3) 0.0246(3) 0.0002(2) 0.0029(2) 0.0020(3)
Cl2 0.0195(4) 0.0199(3) 0.0183(3) 0.0034(2) 0.0002(2) 0.0017(3)
S1 0.0154(4) 0.0153(3) 0.0145(3) 0.0005(2) 0.0016(2) -0.0032(3)
O1 0.0183(12) 0.0215(10) 0.0161(9) 0.0024(7) 0.0005(8) -0.0046(9)
O2 0.0293(15) 0.0409(14) 0.0194(10) -0.0080(9) 0.0041(9) -0.0060(11)
O3 0.0222(14) 0.0295(12) 0.0271(11) -0.0028(9) 0.0105(9) -0.0055(10)
N1 0.0143(13) 0.0112(10) 0.0172(10) -0.0011(8) 0.0023(8) 0.0005(9)
N2 0.0128(13) 0.0145(10) 0.0131(9) 0.0000(8) 0.0005(8) -0.0007(9)
N3 0.0158(14) 0.0133(10) 0.0202(10) -0.0003(8) 0.0038(9) -0.0028(10)
N4 0.0223(15) 0.0146(11) 0.0286(12) -0.0010(9) 0.0059(10) -0.0031(11)
C1 0.0188(17) 0.0177(13) 0.0201(12) -0.0043(10) 0.0020(10) -0.0033(12)
C2 0.0204(17) 0.0188(14) 0.0275(14) -0.0050(11) 0.0034(11) -0.0033(12)
C3 0.0155(16) 0.0150(12) 0.0229(13) 0.0021(10) 0.0056(10) 0.0021(11)
C4 0.0125(15) 0.0121(11) 0.0178(12) 0.0008(9) 0.0023(10) 0.0015(10)
C5 0.0121(15) 0.0118(11) 0.0175(12) 0.0020(9) 0.0027(10) 0.0013(10)
C6 0.0102(14) 0.0128(11) 0.0170(11) -0.0003(9) 0.0035(9) 0.0024(10)
C7 0.0121(15) 0.0113(11) 0.0235(13) -0.0006(9) 0.0047(10) -0.0006(10)
C8 0.0150(16) 0.0177(13) 0.0244(13) -0.0015(10) 0.0030(11) 0.0006(11)
C9 0.0082(15) 0.0162(13) 0.0360(16) -0.0057(11) 0.0035(11) -0.0001(11)
C10 0.0150(18) 0.0149(13) 0.0375(17) -0.0011(10) 0.0102(12) -0.0027(11)
C11 0.0172(16) 0.0179(13) 0.0280(14) 0.0018(10) 0.0107(11) -0.0013(12)
C12 0.0122(15) 0.0147(12) 0.0216(13) -0.0027(9) 0.0042(10) 0.0023(11)
C13 0.0212(17) 0.0175(13) 0.0158(11) -0.0023(9) 0.0031(10) -0.0001(12)
C14 0.0184(17) 0.0223(14) 0.0219(13) -0.0001(10) 0.0043(11) -0.0014(12)
N5 0.039(2) 0.0283(15) 0.0385(16) 0.0076(12) 0.0040(13) 0.0019(15)
C15 0.0246(19) 0.0256(16) 0.0327(16) 0.0022(12) -0.0008(13) 0.0027(14)
C16 0.030(2) 0.0211(14) 0.0259(15) 0.0060(11) -0.0001(13) -0.0036(14)

loop_
_atom_type_symbol
_atom_type_description
_atom_type_scat_dispersion_real
_atom_type_scat_dispersion_imag
_atom_type_scat_source
C C 0.0033 0.0016 'International Tables Vol C Tables 4.2.6.8 and 6.1.1.4'
H H 0.0000 0.0000 'International Tables Vol C Tables 4.2.6.8 and 6.1.1.4'
Cl Cl 0.1484 0.1585 'International Tables Vol C Tables 4.2.6.8 and 6.1.1.4'
N N 0.0061 0.0033 'International Tables Vol C Tables 4.2.6.8 and 6.1.1.4'
O O 0.0106 0.0060 'International Tables Vol C Tables 4.2.6.8 and 6.1.1.4'
Ru Ru -1.2594 0.8363 'International Tables Vol C Tables 4.2.6.8 and 6.1.1.4'
S S 0.1246 0.1234 'International Tables Vol C Tables 4.2.6.8 and 6.1.1.4'

loop_
_geom_angle_atom_site_label_1
_geom_angle_atom_site_label_2
_geom_angle_atom_site_label_3
_geom_angle
_geom_angle_site_symmetry_1
_geom_angle_site_symmetry_3
_geom_angle_publ_flag
Cl2 Ru1 Cl1 174.51(2) . . ?
N1 Ru1 Cl1 86.65(7) . . ?
N1 Ru1 Cl2 89.43(7) . . ?
N1 Ru1 N2 76.65(9) . . ?
N2 Ru1 Cl1 85.88(6) . . ?
N2 Ru1 Cl2 89.47(7) . . ?
C13 Ru1 Cl1 88.57(9) . . ?
C13 Ru1 Cl2 95.18(9) . . ?
C13 Ru1 N1 174.71(11) . . ?
C13 Ru1 N2 100.75(10) . . ?
C14 Ru1 Cl1 93.24(10) . . ?
C14 Ru1 Cl2 90.92(10) . . ?
C14 Ru1 N1 94.81(12) . . ?
C14 Ru1 N2 171.45(12) . . ?
C14 Ru1 C13 87.71(13) . . ?
C6 S1 C7 90.10(13) . . ?
C1 N1 Ru1 128.08(19) . . ?
C1 N1 C4 117.2(2) . . ?
C4 N1 Ru1 114.33(19) . . ?
C5 N2 Ru1 113.49(17) . . ?
C6 N2 Ru1 128.95(18) . . ?
C6 N2 C5 116.7(2) . . ?
C6 N3 C12 114.7(2) . . ?
C2 N4 C3 116.0(3) . . ?
N1 C1 H1 119.7 . . ?
N1 C1 C2 120.7(3) . . ?
C2 C1 H1 119.7 . . ?
N4 C2 C1 122.8(3) . . ?
N4 C2 H2 118.6 . . ?
C1 C2 H2 118.6 . . ?
N4 C3 H3 118.8 . . ?
N4 C3 C4 122.3(3) . . ?
C4 C3 H3 118.8 . . ?
N1 C4 C3 120.8(3) . . ?
N1 C4 C5 117.0(2) . . ?
C3 C4 C5 122.0(2) . . ?
O1 C5 N2 125.5(3) . . ?
O1 C5 C4 121.3(2) . . ?
N2 C5 C4 113.1(2) . . ?
N2 C6 S1 126.0(2) . . ?
N3 C6 S1 112.1(2) . . ?
N3 C6 N2 121.9(2) . . ?
C8 C7 S1 127.6(2) . . ?
C12 C7 S1 111.5(2) . . ?
C12 C7 C8 120.8(3) . . ?
C7 C8 H8 121.1 . . ?
C9 C8 C7 117.9(3) . . ?
C9 C8 H8 121.1 . . ?
C8 C9 H9 119.5 . . ?
C8 C9 C10 121.0(3) . . ?
C10 C9 H9 119.5 . . ?
C9 C10 H10 119.5 . . ?
C11 C10 C9 121.1(3) . . ?
C11 C10 H10 119.5 . . ?
C10 C11 H11 121.2 . . ?
C12 C11 C10 117.6(3) . . ?
C12 C11 H11 121.2 . . ?
C7 C12 N3 111.5(2) . . ?
C7 C12 C11 121.6(3) . . ?
C11 C12 N3 126.9(3) . . ?
O3 C13 Ru1 176.4(3) . . ?
O2 C14 Ru1 178.1(3) . . ?
H15A C15 H15B 109.5 . . ?
H15A C15 H15C 109.5 . . ?
H15B C15 H15C 109.5 . . ?
C16 C15 H15A 109.5 . . ?
C16 C15 H15B 109.5 . . ?
C16 C15 H15C 109.5 . . ?
N5 C16 C15 179.3(4) . . ?

loop_
_geom_bond_atom_site_label_1
_geom_bond_atom_site_label_2
_geom_bond_distance
_geom_bond_site_symmetry_2
_geom_bond_publ_flag
Ru1 Cl1 2.3949(7) . ?
Ru1 Cl2 2.3917(7) . ?
Ru1 N1 2.114(2) . ?
Ru1 N2 2.154(2) . ?
Ru1 C13 1.903(3) . ?
Ru1 C14 1.880(3) . ?
S1 C6 1.741(3) . ?
S1 C7 1.748(3) . ?
O1 C5 1.219(3) . ?
O2 C14 1.127(4) . ?
O3 C13 1.126(4) . ?
N1 C1 1.342(4) . ?
N1 C4 1.346(3) . ?
N2 C5 1.378(3) . ?
N2 C6 1.343(4) . ?
N3 C6 1.334(4) . ?
N3 C12 1.402(4) . ?
N4 C2 1.335(4) . ?
N4 C3 1.338(4) . ?
C1 H1 0.9500 . ?
C1 C2 1.388(4) . ?
C2 H2 0.9500 . ?
C3 H3 0.9500 . ?
C3 C4 1.389(4) . ?
C4 C5 1.494(4) . ?
C7 C8 1.396(4) . ?
C7 C12 1.386(4) . ?
C8 H8 0.9500 . ?
C8 C9 1.391(4) . ?
C9 H9 0.9500 . ?
C9 C10 1.395(5) . ?
C10 H10 0.9500 . ?
C10 C11 1.392(5) . ?
C11 H11 0.9500 . ?
C11 C12 1.389(4) . ?
N5 C16 1.142(5) . ?
C15 H15A 0.9800 . ?
C15 H15B 0.9800 . ?
C15 H15C 0.9800 . ?
C15 C16 1.445(5) . ?

loop_
_geom_torsion_atom_site_label_1
_geom_torsion_atom_site_label_2
_geom_torsion_atom_site_label_3
_geom_torsion_atom_site_label_4
_geom_torsion
_geom_torsion_site_symmetry_1
_geom_torsion_site_symmetry_2
_geom_torsion_site_symmetry_3
_geom_torsion_site_symmetry_4
_geom_torsion_publ_flag
Ru1 N1 C1 C2 -169.9(2) . . . . ?
Ru1 N1 C4 C3 169.3(2) . . . . ?
Ru1 N1 C4 C5 -14.7(3) . . . . ?
Ru1 N2 C5 O1 -165.2(2) . . . . ?
Ru1 N2 C5 C4 19.2(3) . . . . ?
Ru1 N2 C6 S1 162.66(15) . . . . ?
Ru1 N2 C6 N3 -18.1(4) . . . . ?
S1 C7 C8 C9 -178.1(2) . . . . ?
S1 C7 C12 N3 0.4(3) . . . . ?
S1 C7 C12 C11 179.5(2) . . . . ?
N1 C1 C2 N4 1.3(5) . . . . ?
N1 C4 C5 O1 -179.1(3) . . . . ?
N1 C4 C5 N2 -3.3(4) . . . . ?
N4 C3 C4 N1 2.1(4) . . . . ?
N4 C3 C4 C5 -173.7(3) . . . . ?
C1 N1 C4 C3 -4.3(4) . . . . ?
C1 N1 C4 C5 171.8(3) . . . . ?
C2 N4 C3 C4 1.8(4) . . . . ?
C3 N4 C2 C1 -3.5(5) . . . . ?
C3 C4 C5 O1 -3.1(4) . . . . ?
C3 C4 C5 N2 172.7(3) . . . . ?
C4 N1 C1 C2 2.6(4) . . . . ?
C5 N2 C6 S1 -6.0(4) . . . . ?
C5 N2 C6 N3 173.2(3) . . . . ?
C6 S1 C7 C8 176.0(3) . . . . ?
C6 S1 C7 C12 -1.7(2) . . . . ?
C6 N2 C5 O1 5.2(4) . . . . ?
C6 N2 C5 C4 -170.4(2) . . . . ?
C6 N3 C12 C7 1.7(4) . . . . ?
C6 N3 C12 C11 -177.4(3) . . . . ?
C7 S1 C6 N2 -178.1(3) . . . . ?
C7 S1 C6 N3 2.6(2) . . . . ?
C7 C8 C9 C10 -0.8(5) . . . . ?
C8 C7 C12 N3 -177.4(3) . . . . ?
C8 C7 C12 C11 1.7(5) . . . . ?
C8 C9 C10 C11 1.1(5) . . . . ?
C9 C10 C11 C12 -0.1(5) . . . . ?
C10 C11 C12 N3 177.7(3) . . . . ?
C10 C11 C12 C7 -1.3(5) . . . . ?
C12 N3 C6 S1 -3.0(3) . . . . ?
C12 N3 C6 N2 177.7(3) . . . . ?
C12 C7 C8 C9 -0.6(4) . . . . ?
